data_7023443
loop_
_publ_author_name
'Biswas, Surajit'
'Dutta, Arpan'
'Debnath, Mainak'
'Dolai, Malay'
'Das, Kalyan K.'
'Ali, Mahammad'

_publ_section_title
;
 A novel thermally stable hydroperoxo-copper(II) complex in a Cu(N2O2)
 chromophore of a potential N4O2 donor Schiff base ligand: synthesis,
 structure and catalytic studies.
;
_journal_issue 36
_journal_name_full 'Dalton transactions (Cambridge, England : 2003)'
_journal_page_first 13210
_journal_page_last 13219
_journal_paper_doi 10.1039/c3dt51359a
_journal_volume 42
_journal_year 2013
_chemical_formula_moiety 'C30 H34 Cu N6 O2'
_chemical_formula_sum 'C30 H34 Cu N6 O2'
_chemical_formula_weight 574.18
_chemical_name_systematic
;
 ?
;
_space_group_IT_number 15
_symmetry_cell_setting monoclinic
_symmetry_space_group_name_Hall '-C 2yc'
_symmetry_space_group_name_H-M 'C 1 2/c 1'
_atom_sites_solution_hydrogens geom
_atom_sites_solution_primary direct
_atom_sites_solution_secondary difmap
_audit_creation_method SHELXL-97
_cell_angle_alpha 90.00
_cell_angle_beta 108.98
_cell_angle_gamma 90.00
_cell_formula_units_Z 4
_cell_length_a 21.536
_cell_length_b 9.920
_cell_length_c 13.033
_cell_measurement_temperature 293(2)
_cell_measurement_theta_max 27.49
_cell_measurement_theta_min 2.28
_cell_volume 2632.954
_computing_structure_refinement 'SHELXL-97 (Sheldrick, 1997)'
_diffrn_ambient_temperature 293(2)
_diffrn_measured_fraction_theta_full 0.998
_diffrn_measured_fraction_theta_max 0.998
_diffrn_radiation_monochromator graphite
_diffrn_radiation_source 'fine-focus sealed tube'
_diffrn_radiation_type MoK\a
_diffrn_radiation_wavelength 0.71073
_diffrn_reflns_av_R_equivalents 0.0133
_diffrn_reflns_av_sigmaI/netI 0.0200
_diffrn_reflns_limit_h_max 27
_diffrn_reflns_limit_h_min -27
_diffrn_reflns_limit_k_max 12
_diffrn_reflns_limit_k_min -12
_diffrn_reflns_limit_l_max 16
_diffrn_reflns_limit_l_min -16
_diffrn_reflns_number 5843
_diffrn_reflns_theta_full 27.49
_diffrn_reflns_theta_max 27.49
_diffrn_reflns_theta_min 2.28
_exptl_absorpt_coefficient_mu 0.870
_exptl_absorpt_correction_T_max 0.870
_exptl_absorpt_correction_T_min 0.778
_exptl_absorpt_correction_type empirical
_exptl_absorpt_process_details SADABS
_exptl_crystal_colour brown
_exptl_crystal_density_diffrn 1.448
_exptl_crystal_density_method 'not measured'
_exptl_crystal_description Rod-shape
_exptl_crystal_F_000 1204
_exptl_crystal_size_max 0.34
_exptl_crystal_size_mid 0.24
_exptl_crystal_size_min 0.16
_refine_diff_density_max 0.507
_refine_diff_density_min -0.745
_refine_diff_density_rms 0.184
_refine_ls_extinction_method none
_refine_ls_goodness_of_fit_ref 1.092
_refine_ls_hydrogen_treatment ref
_refine_ls_matrix_type full
_refine_ls_number_parameters 245
_refine_ls_number_reflns 3028
_refine_ls_number_restraints 0
_refine_ls_restrained_S_all 1.092
_refine_ls_R_factor_all 0.0363
_refine_ls_R_factor_gt 0.0310
_refine_ls_shift/su_max 0.001
_refine_ls_shift/su_mean 0.000
_refine_ls_structure_factor_coef Fsqd
_refine_ls_weighting_details 'calc w=1/[\s^2^(Fo^2^)+(0.0902P)^2^+0.6348P] where P=(Fo^2^+2Fc^2^)/3'
_refine_ls_weighting_scheme calc
_refine_ls_wR_factor_gt 0.1051
_refine_ls_wR_factor_ref 0.1185
_reflns_number_gt 2734
_reflns_number_total 3028
_reflns_threshold_expression >2sigma(I)
_cod_data_source_file c3dt51359a.txt
_cod_data_source_block cu-mn1
_cod_depositor_comments
;
The following automatic conversions were performed:

'_symmetry_cell_setting' value 'Monoclinic' changed to 'monoclinic'
according to /home/saulius/struct/CIF-dictionaries/cif_core.dic
dictionary named 'cif_core.dic' version 2.4.2 from
2011-04-26.

'_exptl_absorpt_correction_type' value 'Empirical'
changed to 'empirical' according to
/home/saulius/struct/CIF-dictionaries/cif_core.dic dictionary named
'cif_core.dic' version 2.4.2 from 2011-04-26.

Automatic conversion script
Id: cif_fix_values 1891 2012-01-12 08:04:46Z andrius 
;
_cod_original_sg_symbol_H-M 'C 2/c'
_cod_database_code 7023443

loop_
_symmetry_equiv_pos_as_xyz
'x, y, z'
'-x, y, -z+1/2'
'x+1/2, y+1/2, z'
'-x+1/2, y+1/2, -z+1/2'
'-x, -y, -z'
'x, -y, z-1/2'
'-x+1/2, -y+1/2, -z'
'x+1/2, -y+1/2, z-1/2'

loop_
_atom_site_label
_atom_site_type_symbol
_atom_site_fract_x
_atom_site_fract_y
_atom_site_fract_z
_atom_site_U_iso_or_equiv
_atom_site_adp_type
_atom_site_occupancy
_atom_site_symmetry_multiplicity
_atom_site_calc_flag
_atom_site_refinement_flags
Cu1 Cu 0.5000 0.49997(2) 0.2500 0.01230(14) Uani 1 2 d S
O1 O 0.53027(6) 0.63652(12) 0.17583(9) 0.0168(2) Uani 1 1 d .
N1 N 0.53568(6) 0.35529(14) 0.18590(11) 0.0140(3) Uani 1 1 d .
N2 N 0.61832(6) 0.95612(13) 0.16986(9) 0.0136(3) Uani 1 1 d .
N3 N 0.65175(6) 1.04371(14) 0.12628(10) 0.0174(3) Uani 1 1 d .
C1 C 0.56694(8) 0.36799(17) 0.11694(12) 0.0155(3) Uani 1 1 d .
H1 H 0.5807(11) 0.287(2) 0.0948(17) 0.025(5) Uiso 1 1 d .
C2 C 0.58373(9) 0.49434(13) 0.07886(15) 0.0143(4) Uani 1 1 d .
C3 C 0.56532(7) 0.62175(16) 0.11070(12) 0.0134(3) Uani 1 1 d .
C4 C 0.58663(7) 0.73896(15) 0.06933(11) 0.0132(3) Uani 1 1 d .
C5 C 0.62516(7) 0.72819(15) 0.00252(11) 0.0151(3) Uani 1 1 d .
H5 H 0.6400(10) 0.810(2) -0.0236(16) 0.024(5) Uiso 1 1 d .
C6 C 0.64346(7) 0.60326(16) -0.02963(12) 0.0171(3) Uani 1 1 d .
C7 C 0.62197(9) 0.48942(15) 0.00853(15) 0.0165(4) Uani 1 1 d .
H7 H 0.6323(11) 0.406(2) -0.0083(17) 0.027(5) Uiso 1 1 d .
C8 C 0.68543(9) 0.59595(18) -0.10266(14) 0.0237(4) Uani 1 1 d .
H8A H 0.6782(13) 0.661(3) -0.150(2) 0.058(8) Uiso 1 1 d .
H8B H 0.7293(17) 0.578(3) -0.068(2) 0.070(9) Uiso 1 1 d .
H8C H 0.6638(19) 0.526(3) -0.169(3) 0.072(11) Uiso 1 1 d .
C9 C 0.56542(7) 0.87589(15) 0.09657(11) 0.0140(3) Uani 1 1 d .
H9A H 0.5304(9) 0.869(2) 0.1273(14) 0.017(4) Uiso 1 1 d .
H9B H 0.5495(9) 0.9268(18) 0.0302(14) 0.016(4) Uiso 1 1 d .
C10 C 0.64212(7) 0.95234(15) 0.27975(11) 0.0159(3) Uani 1 1 d .
C11 C 0.69401(8) 1.04246(18) 0.30937(13) 0.0199(3) Uani 1 1 d .
H11 H 0.7200(11) 1.055(2) 0.3776(18) 0.032(5) Uiso 1 1 d .
C12 C 0.69805(8) 1.09646(15) 0.21223(12) 0.0197(3) Uani 1 1 d .
C13 C 0.61335(10) 0.8661(2) 0.34618(13) 0.0274(4) Uani 1 1 d .
H13A H 0.6341(11) 0.883(2) 0.4214(19) 0.041(6) Uiso 1 1 d .
H13B H 0.6167(13) 0.778(3) 0.330(2) 0.055(8) Uiso 1 1 d .
H13C H 0.5717(14) 0.892(3) 0.336(2) 0.052(7) Uiso 1 1 d .
C14 C 0.74403(10) 1.20138(19) 0.19713(16) 0.0296(4) Uani 1 1 d .
H14A H 0.7318(14) 1.287(3) 0.209(2) 0.065(8) Uiso 1 1 d .
H14B H 0.7871(13) 1.179(2) 0.2374(19) 0.042(6) Uiso 1 1 d .
H14C H 0.7410(11) 1.211(2) 0.120(2) 0.039(6) Uiso 1 1 d .
C15 C 0.52888(8) 0.22057(15) 0.22809(12) 0.0176(3) Uani 1 1 d .
H15A H 0.5709(11) 0.202(2) 0.2847(18) 0.035(6) Uiso 1 1 d .
H15B H 0.5192(10) 0.155(2) 0.1691(16) 0.023(5) Uiso 1 1 d .

loop_
_atom_site_aniso_label
_atom_site_aniso_U_11
_atom_site_aniso_U_22
_atom_site_aniso_U_33
_atom_site_aniso_U_23
_atom_site_aniso_U_13
_atom_site_aniso_U_12
Cu1 0.01498(19) 0.0085(2) 0.01556(19) 0.000 0.00794(13) 0.000
O1 0.0225(6) 0.0119(5) 0.0219(5) -0.0005(4) 0.0152(5) -0.0002(4)
N1 0.0158(6) 0.0095(6) 0.0160(6) -0.0003(5) 0.0045(5) 0.0001(5)
N2 0.0171(6) 0.0114(6) 0.0139(6) -0.0006(5) 0.0073(5) -0.0006(5)
N3 0.0213(7) 0.0140(6) 0.0200(6) -0.0007(5) 0.0112(5) -0.0025(5)
C1 0.0167(7) 0.0125(7) 0.0168(7) -0.0032(6) 0.0048(6) 0.0021(6)
C2 0.0140(8) 0.0152(9) 0.0139(8) -0.0018(4) 0.0050(6) -0.0005(5)
C3 0.0127(7) 0.0142(7) 0.0134(6) -0.0014(5) 0.0045(5) -0.0003(5)
C4 0.0122(7) 0.0134(7) 0.0133(6) -0.0017(5) 0.0033(5) 0.0013(5)
C5 0.0153(7) 0.0173(7) 0.0136(6) 0.0004(5) 0.0059(5) -0.0007(5)
C6 0.0159(7) 0.0211(8) 0.0156(6) -0.0010(6) 0.0070(5) 0.0014(6)
C7 0.0179(8) 0.0164(9) 0.0170(8) -0.0041(5) 0.0080(7) 0.0029(5)
C8 0.0275(9) 0.0252(9) 0.0250(8) 0.0011(7) 0.0173(7) 0.0055(7)
C9 0.0137(7) 0.0129(7) 0.0154(6) -0.0005(5) 0.0049(5) -0.0005(5)
C10 0.0191(7) 0.0139(8) 0.0147(7) -0.0021(6) 0.0055(5) 0.0033(6)
C11 0.0183(8) 0.0193(8) 0.0198(8) -0.0065(6) 0.0032(6) 0.0012(7)
C12 0.0183(7) 0.0152(7) 0.0268(8) -0.0046(6) 0.0087(6) -0.0002(6)
C13 0.0359(10) 0.0311(10) 0.0171(7) 0.0013(7) 0.0112(7) -0.0048(8)
C14 0.0283(10) 0.0241(9) 0.0409(10) -0.0087(7) 0.0174(8) -0.0099(7)
C15 0.0235(8) 0.0099(7) 0.0204(7) 0.0016(5) 0.0085(6) 0.0028(6)

loop_
_atom_type_symbol
_atom_type_description
_atom_type_scat_dispersion_real
_atom_type_scat_dispersion_imag
_atom_type_scat_source
C C 0.0033 0.0016 'International Tables Vol C Tables 4.2.6.8 and 6.1.1.4'
H H 0.0000 0.0000 'International Tables Vol C Tables 4.2.6.8 and 6.1.1.4'
N N 0.0061 0.0033 'International Tables Vol C Tables 4.2.6.8 and 6.1.1.4'
O O 0.0106 0.0060 'International Tables Vol C Tables 4.2.6.8 and 6.1.1.4'
Cu Cu 0.3201 1.2651 'International Tables Vol C Tables 4.2.6.8 and 6.1.1.4'

loop_
_geom_angle_atom_site_label_1
_geom_angle_atom_site_label_2
_geom_angle_atom_site_label_3
_geom_angle
_geom_angle_site_symmetry_1
_geom_angle_site_symmetry_3
O1 Cu1 O1 88.95(7) 2_655 .
O1 Cu1 N1 175.22(4) 2_655 .
O1 Cu1 N1 93.38(7) . .
O1 Cu1 N1 93.38(7) 2_655 2_655
O1 Cu1 N1 175.22(4) . 2_655
N1 Cu1 N1 84.61(8) . 2_655
C3 O1 Cu1 127.84(11) . .
C1 N1 C15 119.11(14) . .
C1 N1 Cu1 126.58(12) . .
C15 N1 Cu1 114.18(10) . .
C10 N2 N3 112.83(12) . .
C10 N2 C9 128.46(13) . .
N3 N2 C9 118.65(11) . .
C12 N3 N2 104.51(12) . .
N1 C1 C2 124.87(16) . .
N1 C1 H1 114.8(13) . .
C2 C1 H1 120.2(13) . .
C7 C2 C3 119.56(14) . .
C7 C2 C1 117.22(14) . .
C3 C2 C1 123.20(19) . .
O1 C3 C4 118.59(14) . .
O1 C3 C2 123.98(15) . .
C4 C3 C2 117.43(15) . .
C5 C4 C3 120.54(14) . .
C5 C4 C9 120.28(14) . .
C3 C4 C9 119.15(13) . .
C4 C5 C6 122.53(14) . .
C4 C5 H5 119.3(12) . .
C6 C5 H5 118.2(12) . .
C7 C6 C5 117.19(14) . .
C7 C6 C8 121.95(15) . .
C5 C6 C8 120.86(14) . .
C6 C7 C2 122.72(14) . .
C6 C7 H7 122.0(14) . .
C2 C7 H7 115.3(13) . .
C6 C8 H8A 114.1(19) . .
C6 C8 H8B 115.5(18) . .
H8A C8 H8B 114(3) . .
C6 C8 H8C 110(2) . .
H8A C8 H8C 89(2) . .
H8B C8 H8C 111(3) . .
N2 C9 C4 114.32(11) . .
N2 C9 H9A 108.3(11) . .
C4 C9 H9A 111.9(12) . .
N2 C9 H9B 106.0(11) . .
C4 C9 H9B 107.9(11) . .
H9A C9 H9B 108.1(15) . .
N2 C10 C11 105.68(14) . .
N2 C10 C13 123.00(14) . .
C11 C10 C13 131.31(14) . .
C10 C11 C12 106.03(14) . .
C10 C11 H11 123.9(15) . .
C12 C11 H11 129.9(15) . .
N3 C12 C11 110.95(14) . .
N3 C12 C14 120.47(15) . .
C11 C12 C14 128.56(15) . .
C10 C13 H13A 110.6(14) . .
C10 C13 H13B 109.9(16) . .
H13A C13 H13B 111(2) . .
C10 C13 H13C 109.3(17) . .
H13A C13 H13C 102(2) . .
H13B C13 H13C 113(2) . .
C12 C14 H14A 112.7(19) . .
C12 C14 H14B 110.1(15) . .
H14A C14 H14B 114(2) . .
C12 C14 H14C 111.9(13) . .
H14A C14 H14C 99(2) . .
H14B C14 H14C 109(2) . .
N1 C15 C15 109.39(9) . 2_655
N1 C15 H15A 105.7(13) . .
C15 C15 H15A 112.5(13) 2_655 .
N1 C15 H15B 109.5(12) . .
C15 C15 H15B 107.6(12) 2_655 .
H15A C15 H15B 112.1(17) . .

loop_
_geom_bond_atom_site_label_1
_geom_bond_atom_site_label_2
_geom_bond_distance
_geom_bond_site_symmetry_2
Cu1 O1 1.8984(12) 2_655
Cu1 O1 1.8984(12) .
Cu1 N1 1.9405(14) .
Cu1 N1 1.9405(14) 2_655
O1 C3 1.3148(19) .
N1 C1 1.292(2) .
N1 C15 1.4704(19) .
N2 C10 1.3557(18) .
N2 N3 1.3645(19) .
N2 C9 1.4615(18) .
N3 C12 1.3403(19) .
C1 C2 1.437(2) .
C1 H1 0.93(2) .
C2 C7 1.418(3) .
C2 C3 1.426(2) .
C3 C4 1.419(2) .
C4 C5 1.388(2) .
C4 C9 1.5117(19) .
C5 C6 1.405(2) .
C5 H5 0.97(2) .
C6 C7 1.373(2) .
C6 C8 1.512(2) .
C7 H7 0.91(2) .
C8 H8A 0.87(3) .
C8 H8B 0.92(3) .
C8 H8C 1.09(4) .
C9 H9A 0.96(2) .
C9 H9B 0.964(18) .
C10 C11 1.384(2) .
C10 C13 1.488(2) .
C11 C12 1.403(2) .
C11 H11 0.89(2) .
C12 C14 1.493(2) .
C13 H13A 0.95(2) .
C13 H13B 0.90(3) .
C13 H13C 0.90(3) .
C14 H14A 0.91(3) .
C14 H14B 0.93(3) .
C14 H14C 0.99(2) .
C15 C15 1.528(3) 2_655
C15 H15A 0.98(2) .
C15 H15B 0.98(2) .
